data_4022485
loop_
_publ_author_name
'Beno\^it Laleu'
'Christelle Herse'
'Bo W. Laursen'
'G\'erald Bernardinelli'
'J\'er\^ome Lacour'

_publ_contact_author
;
     Dr Gerald Bernardinelli
     Laboratoire de Cristallographie
     Universite de Geneve
     24, quai E. Ansermet
     CH - 1211 Geneve 4
     Switzerland
;
_publ_contact_author_email gerald.bernardinelli@cryst.unige.ch
_publ_contact_author_fax '(+[41] 22) 781 21 92'
_publ_contact_author_phone '(+[41] 22) 702 62 02'
_publ_section_title
;
 Bent Structure and Dynamic Stereochemistry of Chiral Acridinium Cations
;
_journal_name_full 'Journal of Organic Chemistry'
_journal_page_first 6304
_journal_page_last 6308
_journal_paper_doi 10.1021/jo0345998
_journal_volume 68
_journal_year 2003
_chemical_formula_moiety '(C29 H34 N O4) (B F4)'
_chemical_formula_sum 'C29 H34 B F4 N O4'
_chemical_formula_weight 547.5
_chemical_name_systematic
;
9-(2,6-Dimethoxy-phenyl)-1,8-dimethoxy-10-(1,2,2-trimethyl-propyl)-
9,10-dihydro-acridinium tetrafluoroborate salt
;
_space_group_IT_number 4
_symmetry_cell_setting monoclinic
_symmetry_space_group_name_Hall 'P 2yb'
_symmetry_space_group_name_H-M 'P 1 21 1'
_audit_conform_dict_name cif_core.dic
_audit_conform_dict_version 2.0.1
_audit_creation_date 2003-03-21
_audit_creation_method from_xtal_archive_file_using_CIFIO
_audit_update_record 2003-03-28
_cell_angle_alpha 90.00000
_cell_angle_beta 95.324(9)
_cell_angle_gamma 90.00000
_cell_formula_units_Z 4
_cell_length_a 12.1452(9)
_cell_length_b 18.5478(9)
_cell_length_c 12.4433(9)
_cell_measurement_reflns_used 7998
_cell_measurement_temperature 180
_cell_measurement_theta_max 26.0
_cell_measurement_theta_min 3.6
_cell_volume 2791.0(4)
_computing_cell_refinement 'CELL (Stoe & Cie, 1999)'
_computing_data_collection 'EXPOSE (Stoe & Cie, 1999)'
_computing_data_reduction 'XRED (Stoe & Cie, 1999)'
_computing_molecular_graphics xtal_gx3
_computing_publication_material xtal_CIFIO
_computing_structure_refinement xtal_CRYLSQ
_computing_structure_solution SIR97
_diffrn_detector_area_resol_mean 6
_diffrn_measurement_device_type 'Stoe Ipds'
_diffrn_measurement_method \f
_diffrn_radiation_type 'Mo K\a'
_diffrn_radiation_wavelength .71073
_diffrn_reflns_av_R_equivalents .093
_diffrn_reflns_limit_h_max 14
_diffrn_reflns_limit_h_min -14
_diffrn_reflns_limit_k_max 22
_diffrn_reflns_limit_k_min -22
_diffrn_reflns_limit_l_max 15
_diffrn_reflns_limit_l_min -15
_diffrn_reflns_number 35237
_diffrn_reflns_theta_max 25.99
_diffrn_standards_decay_% 0
_exptl_absorpt_coefficient_mu 0.10
_exptl_absorpt_correction_T_max .9952
_exptl_absorpt_correction_T_min .9733
_exptl_absorpt_correction_type numerical
_exptl_absorpt_process_details 'XRED; Stoe & Cie, 1999'
_exptl_crystal_colour violet
_exptl_crystal_density_diffrn 1.303
_exptl_crystal_density_meas ?
_exptl_crystal_description plate
_exptl_crystal_size_max .33
_exptl_crystal_size_mid .24
_exptl_crystal_size_min .046
_refine_diff_density_max .47
_refine_diff_density_min -.355
_refine_ls_abs_structure_details Flack_xabs_not_refined
_refine_ls_extinction_coef .00000
_refine_ls_extinction_method none
_refine_ls_goodness_of_fit_ref 1.498
_refine_ls_hydrogen_treatment noref
_refine_ls_number_parameters 718
_refine_ls_number_reflns 4502
_refine_ls_R_factor_gt .038
_refine_ls_shift/su_max .004
_refine_ls_structure_factor_coef F
_refine_ls_weighting_details \w=1/[\s^2^(Fo)+0.0002(Fo^2^)]
_refine_ls_weighting_scheme calc
_refine_ls_wR_factor_ref .037
_reflns_number_gt 4502
_reflns_number_total 10855
_reflns_threshold_expression 'refl observed if Fo > 4.0 \s(Fo)'
_cod_data_source_file jo0345998si20030508_052751.cif
_cod_data_source_block LALE2
_cod_depositor_comments
;
The following automatic conversions were performed:

'_exptl_crystal_density_meas' value 'not_measured' was changed to '?'
- the value is perceived as not measured.

Automatic conversion script
Id: cif_fix_values 3008 2015-01-20 13:52:24Z robertas 
;
_cod_original_sg_symbol_H-M 'P 21'
_cod_database_code 4022485

loop_
_symmetry_equiv_pos_as_xyz
+x,+y,+z
-x,1/2+y,-z

loop_
_atom_site_label
_atom_site_fract_x
_atom_site_fract_y
_atom_site_fract_z
_atom_site_U_iso_or_equiv
_atom_site_occupancy
_atom_site_adp_type
O1a .8195(7) .49903 .3666(6) .048(6) 1.00000 Uani
O2a 1.0018(8) .2617(7) .3134(6) .056(6) 1.00000 Uani
O3a 1.0145(7) .4113(7) .4217(6) .046(5) 1.00000 Uani
O4a .6949(7) .3061(7) .2538(6) .050(6) 1.00000 Uani
N1a .8610(7) .4071(7) .0123(7) .033(6) 1.00000 Uani
C1a .8402(9) .4639(8) .0799(8) .027(7) 1.00000 Uani
C2a .8139(10) .5322(9) .0366(9) .036(7) 1.00000 Uani
C3a .7905(9) .5875(8) .1046(10) .038(8) 1.00000 Uani
C4a .7897(9) .5759(9) .2131(10) .040(8) 1.00000 Uani
C5a .8155(9) .5124(9) .2594(9) .034(8) 1.00000 Uani
C6a .8457(9) .4522(8) .1929(8) .030(7) 1.00000 Uani
C7a .8778(9) .3827(9) .2356(9) .035(7) 1.00000 Uani
C8a .9306(9) .3348(8) .1666(9) .033(7) 1.00000 Uani
C9a .9908(9) .2724(8) .2041(9) .036(7) 1.00000 Uani
C10a 1.0406(9) .2286(9) .1362(10) .040(8) 1.00000 Uani
C11a 1.0304(8) .2435(8) .0246(9) .036(7) 1.00000 Uani
C12a .9730(9) .3021(8) -.0163(9) .037(7) 1.00000 Uani
C13a .9212(8) .3485(8) .0524(8) .029(7) 1.00000 Uani
C14a .7989(9) .4060(8) -.1005(8) .033(6) 1.00000 Uani
C15a .8679(8) .4047(8) -.1967(9) .045(7) 1.00000 Uani
C16a .7008(9) .3538(8) -.1075(10) .042(7) 1.00000 Uani
C17a .6293(9) .3683(10) -.0144(9) .072(9) 1.00000 Uani
C18a .6294(10) .3687(9) -.2134(9) .049(8) 1.00000 Uani
C19a .7312(10) .2733(9) -.1071(12) .077(9) 1.00000 Uani
C20a .8526(10) .3583(8) .3438(9) .035(7) 1.00000 Uani
C21a .9225(10) .3720(8) .4371(9) .036(7) 1.00000 Uani
C22a .9016(10) .3424(9) .5362(9) .041(7) 1.00000 Uani
C23a .8079(12) .3000(9) .5390(10) .053(9) 1.00000 Uani
C24a .7360(10) .2885(9) .4485(10) .048(8) 1.00000 Uani
C25a .7593(9) .3166(9) .3522(9) .037(7) 1.00000 Uani
C26a .7996(11) .5585(9) .4359(11) .057(9) 1.00000 Uani
C27a 1.0569(10) .1998(9) .3581(9) .052(8) 1.00000 Uani
C28a 1.0808(13) .4375(10) .5143(11) .070(10) 1.00000 Uani
C29a .5906(11) .2726(11) .2572(11) .088(11) 1.00000 Uani
O1b .5051(7) .6387(7) .3398(7) .057(6) 1.00000 Uani
O2b .3312(8) .3969(5) .3715(6) .053(6) 1.00000 Uani
O3b .5306(7) .4871(7) .4340(6) .048(6) 1.00000 Uani
O4b .2018(7) .5841(7) .2751(7) .063(6) 1.00000 Uani
N1b .3780(8) .5025(7) .0252(7) .037(6) 1.00000 Uani
C1b .4382(9) .5597(8) .0736(9) .035(7) 1.00000 Uani
C2b .4908(10) .6090(8) .0081(9) .039(7) 1.00000 Uani
C3b .5430(9) .6666(9) .0568(10) .045(8) 1.00000 Uani
C4b .5459(9) .6819(8) .1661(10) .039(7) 1.00000 Uani
C5b .4982(10) .6339(8) .2310(9) .039(8) 1.00000 Uani
C6b .4429(9) .5685(8) .1881(9) .032(7) 1.00000 Uani
C7b .3938(9) .5168(8) .2501(9) .033(7) 1.00000 Uani
C8b .3592(9) .4511(8) .2034(9) .031(7) 1.00000 Uani
C9b .3244(9) .3899(9) .2626(10) .039(8) 1.00000 Uani
C10b .2919(10) .3255(9) .2127(10) .040(8) 1.00000 Uani
C11b .2929(9) .3212(8) .0985(10) .041(8) 1.00000 Uani
C12b .3215(10) .3778(9) .0385(10) .041(8) 1.00000 Uani
C13b .3548(9) .4430(8) .0874(9) .033(7) 1.00000 Uani
C14b .3191(9) .5147(8) -.0853(9) .043(8) 1.00000 Uani
C15b .3428(9) .4606(8) -.1735(9) .052(7) 1.00000 Uani
C16b .1942(10) .5338(8) -.0770(9) .044(8) 1.00000 Uani
C17b .1896(9) .6013(8) -.0096(11) .064(8) 1.00000 Uani
C18b .1460(10) .5505(9) -.1917(10) .057(9) 1.00000 Uani
C19b .1251(8) .4744(9) -.0330(9) .053(8) 1.00000 Uani
C20b .3656(10) .5378(8) .3620(10) .035(7) 1.00000 Uani
C21b .4359(10) .5227(9) .4536(10) .044(8) 1.00000 Uani
C22b .4111(13) .5470(9) .5532(10) .058(9) 1.00000 Uani
C23b .3128(14) .5859(10) .5577(12) .065(10) 1.00000 Uani
C24b .2424(12) .6000(10) .4698(13) .063(10) 1.00000 Uani
C25b .2674(11) .5745(9) .3707(11) .050(9) 1.00000 Uani
C26b .5542(11) .7013(9) .3902(10) .055(8) 1.00000 Uani
C27b .3009(13) .3366(10) .4350(10) .068(10) 1.00000 Uani
C28b .5910(12) .4559(10) .5247(11) .066(10) 1.00000 Uani
C29b .0926(13) .6078(12) .2813(13) .096(12) 1.00000 Uani
B1c .8381(12) .7821(10) .2557(11) .052(10) 1.00000 Uani
F1c .8773(11) .8506(7) .2528(9) .056(6) .80000 Uani
F2c .7682(11) .7677(9) .1631(9) .062(7) .80000 Uani
F3c .8083(11) .7573(9) .3458(8) .097(8) .80000 Uani
F4c .9377(7) .7398(7) .2377(7) .079(7) .80000 Uani
F1c' .912(3) .8353(17) .245(4) .06(3) .20000 Uiso
F2c' .801(3) .756(3) .157(3) .048(18) .20000 Uiso
F3c' .7475(19) .8097(17) .306(2) .050(8) .20000 Uiso
F4c' .886(3) .7286(16) .316(3) .077(12) .20000 Uiso
B1d .6730(14) .6119(11) -.2383(12) .050(10) 1.00000 Uani
F1d .5944(10) .5654(8) -.2236(7) .127(8) 1.00000 Uani
F2d .7707(10) .5701(7) -.2503(9) .139(9) 1.00000 Uani
F3d .7066(8) .6526(7) -.1514(7) .086(6) 1.00000 Uani
F4d .6602(8) .6506(7) -.3309(7) .103(7) 1.00000 Uani
H2a .81200 .54092 -.04112 .05000 1.00000 Uiso
H3a .77415 .63585 .07527 .05000 1.00000 Uiso
H4a .76994 .61613 .25869 .05000 1.00000 Uiso
H10a 1.08332 .18691 .16394 .05000 1.00000 Uiso
H11a 1.06565 .21187 -.02477 .05000 1.00000 Uiso
H13a .96742 .31200 -.09397 .05000 1.00000 Uiso
H14a .76804 .45488 -.10892 .05000 1.00000 Uiso
H151a .91500 .44764 -.19231 .05000 1.00000 Uiso
H152a .91427 .36138 -.19001 .05000 1.00000 Uiso
H153a .82806 .40396 -.26909 .05000 1.00000 Uiso
H171a .67390 .36141 .05435 .05000 1.00000 Uiso
H172a .60184 .41815 -.01912 .05000 1.00000 Uiso
H173a .56637 .33509 -.01918 .05000 1.00000 Uiso
H181a .60252 .41869 -.21429 .05000 1.00000 Uiso
H182a .67310 .36120 -.27490 .05000 1.00000 Uiso
H183a .56651 .33550 -.21818 .05000 1.00000 Uiso
H191a .77378 .26430 -.16896 .05000 1.00000 Uiso
H192a .77729 .26334 -.04009 .05000 1.00000 Uiso
H193a .66834 .24014 -.11186 .05000 1.00000 Uiso
H22a .95095 .35187 .60161 .05000 1.00000 Uiso
H23a .79252 .27727 .60708 .05000 1.00000 Uiso
H24a .66805 .26119 .45361 .05000 1.00000 Uiso
H261a .85684 .59512 .43085 .05000 1.00000 Uiso
H262a .72662 .57956 .41345 .05000 1.00000 Uiso
H263a .80091 .54149 .51051 .05000 1.00000 Uiso
H271a 1.01820 .15649 .33035 .05000 1.00000 Uiso
H272a 1.13326 .19907 .33721 .05000 1.00000 Uiso
H273a 1.05836 .20116 .43647 .05000 1.00000 Uiso
H281a 1.03479 .46476 .56003 .05000 1.00000 Uiso
H282a 1.11456 .39647 .55494 .05000 1.00000 Uiso
H283a 1.13902 .46853 .49106 .05000 1.00000 Uiso
H291a .60195 .22167 .27907 .05000 1.00000 Uiso
H292a .54875 .29721 .30848 .05000 1.00000 Uiso
H293a .55074 .27416 .18522 .05000 1.00000 Uiso
H2b .48956 .60209 -.06985 .05000 1.00000 Uiso
H3b .58111 .70040 .01160 .05000 1.00000 Uiso
H4b .58155 .72568 .19643 .05000 1.00000 Uiso
H10b .26884 .28464 .25466 .05000 1.00000 Uiso
H11b .27215 .27568 .06247 .05000 1.00000 Uiso
H13b .31919 .37364 -.04034 .05000 1.00000 Uiso
H14b .35293 .55752 -.11416 .05000 1.00000 Uiso
H151b .42247 .46256 -.18087 .05000 1.00000 Uiso
H152b .32267 .41284 -.14941 .05000 1.00000 Uiso
H153b .30436 .46875 -.24536 .05000 1.00000 Uiso
H171b .22648 .59328 .06278 .05000 1.00000 Uiso
H172b .22629 .64138 -.04401 .05000 1.00000 Uiso
H173b .11167 .61380 -.00435 .05000 1.00000 Uiso
H181b .18482 .59163 -.22109 .05000 1.00000 Uiso
H182b .15208 .50859 -.23837 .05000 1.00000 Uiso
H183b .06811 .56288 -.18671 .05000 1.00000 Uiso
H191b .12767 .43281 -.08081 .05000 1.00000 Uiso
H192b .15791 .46215 .03925 .05000 1.00000 Uiso
H193b .04706 .48683 -.02801 .05000 1.00000 Uiso
H22b .46024 .53755 .61890 .05000 1.00000 Uiso
H23b .29376 .60387 .62751 .05000 1.00000 Uiso
H24b .17462 .62810 .47594 .05000 1.00000 Uiso
H261b .63081 .70572 .37236 .05000 1.00000 Uiso
H262b .51214 .74384 .36503 .05000 1.00000 Uiso
H263b .55318 .69690 .46876 .05000 1.00000 Uiso
H271b .22000 .33114 .42799 .05000 1.00000 Uiso
H272b .33507 .29243 .40908 .05000 1.00000 Uiso
H273b .32750 .34459 .51103 .05000 1.00000 Uiso
H281b .61227 .49382 .57770 .05000 1.00000 Uiso
H282b .54512 .42042 .55703 .05000 1.00000 Uiso
H283b .65725 .43292 .50245 .05000 1.00000 Uiso
H291b .05819 .57892 .33564 .05000 1.00000 Uiso
H292b .09281 .65836 .30245 .05000 1.00000 Uiso
H293b .05016 .60185 .21114 .05000 1.00000 Uiso

loop_
_atom_site_aniso_label
_atom_site_aniso_U_11
_atom_site_aniso_U_22
_atom_site_aniso_U_33
_atom_site_aniso_U_12
_atom_site_aniso_U_13
_atom_site_aniso_U_23
O1a .066(6) .046(6) .031(5) .010(5) .004(4) -.005(5)
O2a .080(6) .052(7) .035(5) .037(5) .001(5) .004(5)
O3a .048(5) .057(6) .031(5) -.008(5) -.008(4) -.000(5)
O4a .048(5) .055(7) .047(5) -.011(5) -.002(4) .002(5)
N1a .029(5) .033(7) .036(6) -.002(5) .001(4) .010(5)
C1a .027(6) .030(9) .025(6) .001(6) .002(5) -.010(6)
C2a .034(7) .039(9) .034(7) .000(6) -.005(5) .009(7)
C3a .035(7) .027(9) .050(8) .003(6) .001(6) -.004(7)
C4a .038(7) .042(10) .041(8) .003(7) .004(6) -.008(7)
C5a .039(7) .030(9) .033(7) -.002(6) -.003(6) .007(7)
C6a .027(6) .035(9) .029(7) -.001(6) .003(5) -.003(6)
C7a .020(6) .050(10) .034(7) -.001(6) -.003(5) .001(7)
C8a .038(7) .028(9) .031(7) .001(6) .002(5) .004(6)
C9a .035(7) .042(9) .030(7) -.004(6) .004(5) .007(6)
C10a .028(7) .042(9) .050(8) .011(6) .001(6) .003(7)
C11a .026(6) .043(9) .040(7) .006(6) .010(5) -.010(7)
C12a .032(6) .039(8) .038(7) .003(6) .002(5) .005(7)
C13a .027(6) .031(8) .031(6) -.001(6) .004(5) -.004(6)
C14a .034(6) .042(8) .024(6) .004(6) .001(5) .001(6)
C15a .035(6) .052(9) .049(7) -.002(6) .006(5) .010(7)
C16a .028(6) .044(9) .053(8) .001(6) -.008(5) .008(7)
C17a .033(6) .137(15) .047(7) -.021(8) .001(6) .023(9)
C18a .043(7) .065(10) .038(7) .009(7) -.006(6) .002(7)
C19a .047(7) .057(10) .122(12) -.022(7) -.025(8) .017(9)
C20a .040(7) .034(8) .028(7) .007(6) -.002(5) .004(6)
C21a .039(7) .032(8) .037(7) .003(6) .002(6) -.003(6)
C22a .050(8) .050(9) .023(7) .009(7) .007(6) .007(6)
C23a .074(10) .050(10) .036(8) .018(8) .018(7) .017(7)
C24a .049(8) .053(10) .045(8) -.007(7) .017(7) .013(7)
C25a .033(7) .040(8) .039(8) .001(6) .003(6) .003(6)
C26a .062(9) .057(11) .051(8) .001(7) .005(7) -.021(8)
C27a .054(8) .055(10) .046(8) .010(7) -.009(6) .010(7)
C28a .095(11) .062(12) .049(8) -.020(9) -.014(8) .003(8)
C29a .055(9) .133(16) .074(10) -.031(9) -.012(7) .048(10)
O1b .062(6) .055(7) .053(6) -.019(5) -.002(5) -.006(5)
O2b .085(7) .042(6) .032(5) -.017(5) .003(5) .009(5)
O3b .050(6) .052(7) .040(5) .005(5) -.004(4) .007(5)
O4b .034(5) .085(8) .071(6) .018(5) .004(5) .017(6)
N1b .036(6) .042(8) .032(5) -.006(5) .003(5) .009(6)
C1b .024(6) .039(9) .041(8) .003(6) -.002(6) .002(6)
C2b .031(6) .046(9) .041(7) -.009(6) .007(5) .019(7)
C3b .033(7) .042(9) .058(9) -.008(6) -.001(6) .019(7)
C4b .031(6) .025(8) .059(8) -.001(6) -.002(6) .012(7)
C5b .039(7) .037(9) .041(8) -.007(6) -.002(6) .007(7)
C6b .036(6) .028(8) .032(7) -.000(6) .001(5) .008(6)
C7b .027(6) .030(9) .040(7) .000(6) -.006(6) .011(7)
C8b .026(6) .033(9) .034(7) -.005(6) -.000(5) .006(6)
C9b .033(7) .040(10) .043(8) -.008(6) -.003(6) .005(7)
C10b .041(8) .029(9) .049(8) -.004(7) .004(6) .004(7)
C11b .034(7) .033(9) .057(9) .005(6) .003(6) -.012(7)
C12b .040(7) .032(9) .051(8) -.003(6) .010(6) .009(7)
C13b .025(6) .038(10) .038(7) .001(6) .008(5) .003(7)
C14b .040(7) .043(9) .044(8) .005(6) -.004(6) .012(6)
C15b .052(7) .055(9) .049(7) .009(7) .013(6) .009(7)
C16b .045(8) .043(9) .043(7) .002(6) -.002(6) -.005(7)
C17b .049(7) .054(9) .085(10) .015(7) -.011(7) -.002(8)
C18b .046(8) .068(11) .055(8) .017(7) -.007(7) .012(8)
C19b .030(6) .086(11) .044(7) .012(6) .003(5) -.004(7)
C20b .039(7) .024(8) .045(8) -.009(6) .011(6) .003(6)
C21b .045(8) .042(9) .046(8) -.008(7) .002(7) .009(7)
C22b .083(11) .051(10) .039(9) -.014(8) .005(7) -.000(7)
C23b .085(11) .063(11) .055(9) -.011(9) .041(9) -.011(8)
C24b .057(9) .067(11) .068(10) -.009(8) .023(8) -.004(9)
C25b .048(8) .051(10) .053(9) -.010(7) .015(7) .002(8)
C26b .069(9) .050(10) .046(8) -.014(7) -.003(6) -.000(7)
C27b .116(13) .051(12) .039(8) -.030(9) .019(8) .000(7)
C28b .063(9) .079(12) .054(9) .005(8) -.005(7) .013(8)
C29b .056(9) .139(16) .093(12) .018(9) .009(8) .028(11)
B1c .071(11) .042(11) .042(10) -.010(9) .002(9) .003(8)
F1c .070(7) .031(6) .064(7) -.019(6) -.014(6) .002(5)
F2c .049(7) .062(9) .072(8) -.021(6) -.013(5) -.004(5)
F3c .124(9) .126(11) .047(6) -.053(8) .037(6) .006(7)
F4c .077(6) .083(8) .078(7) .034(6) .013(5) .011(6)
B1d .068(11) .055(12) .027(8) -.016(9) .010(7) .002(8)
F1d .173(10) .149(11) .062(6) -.115(9) .021(6) -.015(6)
F2d .168(10) .117(9) .141(9) .058(8) .053(8) .035(8)
F3d .128(7) .063(7) .064(5) -.035(6) -.002(5) -.013(5)
F4d .122(8) .114(9) .069(6) -.033(7) -.014(5) .038(6)

loop_
_atom_type_symbol
_atom_type_scat_source
_atom_type_scat_dispersion_real
_atom_type_scat_dispersion_imag
C Int._Tables_Vol_IV_Tables_2.2B_and_2.3.1 .002 .002
H Int._Tables_Vol_IV_Tables_2.2B_and_2.3.1 0 0
N Int._Tables_Vol_IV_Tables_2.2B_and_2.3.1 .004 .003
O Int._Tables_Vol_IV_Tables_2.2B_and_2.3.1 .008 .006
B Int._Tables_Vol_IV_Tables_2.2B_and_2.3.1 0 .001
F Int._Tables_Vol_IV_Tables_2.2B_and_2.3.1 .014 .01

loop_
_geom_angle_atom_site_label_1
_geom_angle_atom_site_label_2
_geom_angle_atom_site_label_3
_geom_angle
C5a O1a C26a 117.3(9)
C9a O2a C27a 120.4(11)
C21a O3a C28a 118.6(10)
C25a O4a C29a 117.5(9)
C1a N1a C13a 120.0(9)
C1a N1a C14a 117.7(10)
C13a N1a C14a 121.4(11)
N1a C1a C2a 120.1(10)
N1a C1a C6a 119.5(12)
C2a C1a C6a 120.4(12)
C1a C2a C3a 119.4(11)
C2a C3a C4a 120.6(14)
C3a C4a C5a 122.8(14)
O1a C5a C4a 124.9(12)
O1a C5a C6a 115.6(11)
C4a C5a C6a 119.5(11)
C1a C6a C5a 117.1(12)
C1a C6a C7a 119.4(12)
C5a C6a C7a 123.6(10)
C6a C7a C8a 117.3(10)
C6a C7a C20a 122.7(12)
C8a C7a C20a 119.9(13)
C7a C8a C9a 123.7(10)
C7a C8a C13a 119.0(11)
C9a C8a C13a 117.3(11)
O2a C9a C8a 116.3(11)
O2a C9a C10a 121.7(12)
C8a C9a C10a 121.9(11)
C9a C10a C11a 119.6(13)
C10a C11a C12a 121.2(12)
C11a C12a C13a 120.3(10)
N1a C13a C8a 119.3(11)
N1a C13a C12a 121.1(10)
C8a C13a C12a 119.6(11)
N1a C14a C15a 117.4(8)
N1a C14a C16a 112.1(10)
C15a C14a C16a 115.3(10)
C14a C16a C17a 109.7(11)
C14a C16a C18a 108.0(11)
C14a C16a C19a 115.3(10)
C17a C16a C18a 107.6(9)
C17a C16a C19a 108.7(12)
C18a C16a C19a 107.2(11)
C7a C20a C21a 122.7(11)
C7a C20a C25a 118.7(10)
C21a C20a C25a 118.5(11)
O3a C21a C20a 115.1(10)
O3a C21a C22a 123.6(10)
C20a C21a C22a 121.2(12)
C21a C22a C23a 117.6(10)
C22a C23a C24a 121.8(12)
C23a C24a C25a 119.6(13)
O4a C25a C20a 113.9(10)
O4a C25a C24a 124.8(11)
C20a C25a C24a 121.3(10)
C5b O1b C26b 118.7(11)
C9b O2b C27b 118.7(11)
C21b O3b C28b 116.1(10)
C25b O4b C29b 117.6(11)
C1b N1b C13b 119.2(9)
C1b N1b C14b 117.8(11)
C13b N1b C14b 121.5(10)
N1b C1b C2b 119.3(10)
N1b C1b C6b 119.3(11)
C2b C1b C6b 121.4(12)
C1b C2b C3b 118.0(11)
C2b C3b C4b 124.6(13)
C3b C4b C5b 118.2(13)
O1b C5b C4b 123.9(12)
O1b C5b C6b 113.8(11)
C4b C5b C6b 122.0(11)
C1b C6b C5b 115.6(11)
C1b C6b C7b 119.5(12)
C5b C6b C7b 124.9(11)
C6b C7b C8b 119.7(11)
C6b C7b C20b 118.4(13)
C8b C7b C20b 121.4(11)
C7b C8b C9b 124.5(10)
C7b C8b C13b 119.1(12)
C9b C8b C13b 116.4(12)
O2b C9b C8b 116.3(12)
O2b C9b C10b 121.2(12)
C8b C9b C10b 122.4(11)
C9b C10b C11b 117.8(13)
C10b C11b C12b 122.2(13)
C11b C12b C13b 120.7(11)
N1b C13b C8b 118.8(12)
N1b C13b C12b 120.6(10)
C8b C13b C12b 120.5(12)
N1b C14b C15b 116.7(11)
N1b C14b C16b 110.7(9)
C15b C14b C16b 116.2(10)
C14b C16b C17b 108.0(10)
C14b C16b C18b 105.9(10)
C14b C16b C19b 115.4(12)
C17b C16b C18b 108.8(12)
C17b C16b C19b 110.6(10)
C18b C16b C19b 108.0(10)
C7b C20b C21b 121.9(11)
C7b C20b C25b 117.9(10)
C21b C20b C25b 120.2(12)
O3b C21b C20b 114.5(11)
O3b C21b C22b 125.1(11)
C20b C21b C22b 120.3(13)
C21b C22b C23b 117.5(12)
C22b C23b C24b 123.0(14)
C23b C24b C25b 118.9(14)
O4b C25b C20b 115.3(12)
O4b C25b C24b 124.7(13)
C20b C25b C24b 120.0(12)
F1c B1c F2c 110.2(13)
F1c B1c F3c 118.8(14)
F1c B1c F4c 101.4(12)
F2c B1c F3c 116.8(14)
F2c B1c F4c 102.6(12)
F3c B1c F4c 104.0(13)
F1c' B1c F2c' 110(3)
F1c' B1c F3c' 109(3)
F1c' B1c F4c' 110(3)
F2c' B1c F3c' 109(2)
F2c' B1c F4c' 109(3)
F3c' B1c F4c' 109(2)
F1d B1d F2d 106.1(15)
F1d B1d F3d 115.2(13)
F1d B1d F4d 116.0(13)
F2d B1d F3d 101.2(12)
F2d B1d F4d 103.2(12)
F3d B1d F4d 112.8(16)

loop_
_geom_bond_atom_site_label_1
_geom_bond_atom_site_label_2
_geom_bond_distance
O1a C5a 1.354(13)
O1a C26a 1.434(16)
O2a C9a 1.368(13)
O2a C27a 1.416(19)
O3a C21a 1.362(16)
O3a C28a 1.428(16)
O4a C25a 1.404(13)
O4a C29a 1.416(18)
N1a C1a 1.385(17)
N1a C13a 1.377(17)
N1a C14a 1.531(12)
C1a C2a 1.40(2)
C1a C6a 1.418(14)
C2a C3a 1.38(2)
C3a C4a 1.368(18)
C4a C5a 1.34(3)
C5a C6a 1.456(19)
C6a C7a 1.43(3)
C7a C8a 1.429(18)
C7a C20a 1.479(16)
C8a C9a 1.425(19)
C8a C13a 1.438(15)
C9a C10a 1.354(18)
C10a C11a 1.410(16)
C11a C12a 1.364(19)
C12a C13a 1.403(17)
C14a C15a 1.524(15)
C14a C16a 1.531(17)
C16a C17a 1.535(17)
C16a C18a 1.534(16)
C16a C19a 1.54(3)
C20a C21a 1.396(15)
C20a C25a 1.385(18)
C21a C22a 1.393(17)
C22a C23a 1.39(2)
C23a C24a 1.376(17)
C24a C25a 1.360(18)
O1b C5b 1.351(14)
O1b C26b 1.424(19)
O2b C9b 1.356(14)
O2b C27b 1.436(18)
O3b C21b 1.368(16)
O3b C28b 1.412(16)
O4b C25b 1.380(15)
O4b C29b 1.406(18)
N1b C1b 1.393(17)
N1b C13b 1.391(18)
N1b C14b 1.508(14)
C1b C2b 1.416(18)
C1b C6b 1.429(16)
C2b C3b 1.36(2)
C3b C4b 1.386(18)
C4b C5b 1.367(19)
C5b C6b 1.463(19)
C6b C7b 1.398(18)
C7b C8b 1.40(2)
C7b C20b 1.516(17)
C8b C9b 1.44(2)
C8b C13b 1.446(15)
C9b C10b 1.39(2)
C10b C11b 1.425(17)
C11b C12b 1.35(2)
C12b C13b 1.40(2)
C14b C15b 1.533(18)
C14b C16b 1.571(16)
C16b C17b 1.51(2)
C16b C18b 1.522(17)
C16b C19b 1.518(19)
C20b C21b 1.387(17)
C20b C25b 1.387(19)
C21b C22b 1.378(19)
C22b C23b 1.40(3)
C23b C24b 1.35(3)
C24b C25b 1.38(3)
B1c F1c 1.36(3)
B1c F2c 1.391(17)
B1c F3c 1.294(18)
B1c F4c 1.476(18)
B1c F1c' 1.35(4)
B1c F2c' 1.36(4)
B1c F3c' 1.41(3)
B1c F4c' 1.34(4)
B1d F1d 1.31(3)
B1d F2d 1.44(3)
B1d F3d 1.350(19)
B1d F4d 1.354(19)

loop_
_geom_torsion_atom_site_label_1
_geom_torsion_atom_site_label_2
_geom_torsion_atom_site_label_3
_geom_torsion_atom_site_label_4
_geom_torsion
C26a O1a C5a C4a -3.2(16)
C26a O1a C5a C6a 174.8(10)
C27a O2a C9a C8a 177.7(11)
C27a O2a C9a C10a -6.4(18)
C28a O3a C21a C20a 170.1(13)
C28a O3a C21a C22a -15(3)
C29a O4a C25a C20a -171.5(14)
C29a O4a C25a C24a 9(3)
C13a N1a C1a C2a 158.3(11)
C13a N1a C1a C6a -21.7(15)
C14a N1a C1a C2a -32.2(15)
C14a N1a C1a C6a 147.7(10)
C1a N1a C13a C8a 20.4(16)
C1a N1a C13a C12a -159.7(11)
C14a N1a C13a C8a -148.7(10)
C14a N1a C13a C12a 31.2(16)
C1a N1a C14a C15a 122.2(13)
C1a N1a C14a C16a -100.9(13)
C13a N1a C14a C15a -68.4(16)
C13a N1a C14a C16a 68.4(13)
N1a C1a C2a C3a 178.3(10)
C6a C1a C2a C3a -1.7(16)
N1a C1a C6a C5a -175.8(10)
N1a C1a C6a C7a 2.9(15)
C2a C1a C6a C5a 4.1(16)
C2a C1a C6a C7a -177.1(10)
C1a C2a C3a C4a -1.9(17)
C2a C3a C4a C5a 2.9(18)
C3a C4a C5a O1a 177.7(11)
C3a C4a C5a C6a -.2(18)
O1a C5a C6a C1a 178.7(10)
O1a C5a C6a C7a .0(16)
C4a C5a C6a C1a -3.2(16)
C4a C5a C6a C7a 178.1(11)
C1a C6a C7a C8a 16.3(15)
C1a C6a C7a C20a -160.1(11)
C5a C6a C7a C8a -165.1(11)
C5a C6a C7a C20a 18.5(17)
C6a C7a C8a C9a 164.0(11)
C6a C7a C8a C13a -17.5(16)
C20a C7a C8a C9a -19.5(17)
C20a C7a C8a C13a 159.0(11)
C6a C7a C20a C21a -88.1(16)
C6a C7a C20a C25a 95.8(16)
C8a C7a C20a C21a 95.6(17)
C8a C7a C20a C25a -80.5(15)
C7a C8a C9a O2a -3.5(18)
C7a C8a C9a C10a -179.4(12)
C13a C8a C9a O2a 177.9(11)
C13a C8a C9a C10a 2.1(18)
C7a C8a C13a N1a -.4(17)
C7a C8a C13a C12a 179.7(11)
C9a C8a C13a N1a 178.2(11)
C9a C8a C13a C12a -1.7(17)
O2a C9a C10a C11a -177.5(11)
C8a C9a C10a C11a -1.8(19)
C9a C10a C11a C12a 1.2(18)
C10a C11a C12a C13a -.9(18)
C11a C12a C13a N1a -178.7(11)
C11a C12a C13a C8a 1.2(17)
N1a C14a C16a C17a 50.4(14)
N1a C14a C16a C18a 167.4(10)
N1a C14a C16a C19a -72.7(14)
C15a C14a C16a C17a -171.8(11)
C15a C14a C16a C18a -54.8(14)
C15a C14a C16a C19a 65.1(14)
C7a C20a C21a O3a 2(2)
C7a C20a C21a C22a -173.9(14)
C25a C20a C21a O3a 177.8(13)
C25a C20a C21a C22a 2(3)
C7a C20a C25a O4a -3.7(19)
C7a C20a C25a C24a 175.5(14)
C21a C20a C25a O4a 180.0(12)
C21a C20a C25a C24a 0(3)
O3a C21a C22a C23a -176.2(14)
C20a C21a C22a C23a -1(3)
C21a C22a C23a C24a -2(3)
C22a C23a C24a C25a 3(3)
C23a C24a C25a O4a 177.3(14)
C23a C24a C25a C20a -2(3)
C26b O1b C5b C4b 7.2(18)
C26b O1b C5b C6b -178.0(11)
C27b O2b C9b C8b -178.0(11)
C27b O2b C9b C10b -1.8(17)
C28b O3b C21b C20b -165.4(13)
C28b O3b C21b C22b 18(3)
C29b O4b C25b C20b 167.6(15)
C29b O4b C25b C24b -14(3)
C13b N1b C1b C2b 160.8(11)
C13b N1b C1b C6b -21.0(16)
C14b N1b C1b C2b -32.7(15)
C14b N1b C1b C6b 145.5(11)
C1b N1b C13b C8b 20.7(15)
C1b N1b C13b C12b -162.9(11)
C14b N1b C13b C8b -145.2(11)
C14b N1b C13b C12b 31.1(16)
C1b N1b C14b C15b 126.6(12)
C1b N1b C14b C16b -97.4(13)
C13b N1b C14b C15b -67.2(14)
C13b N1b C14b C16b 68.8(15)
N1b C1b C2b C3b 176.0(11)
C6b C1b C2b C3b -2.2(18)
N1b C1b C6b C5b -173.9(11)
N1b C1b C6b C7b 4.5(17)
C2b C1b C6b C5b 4.2(17)
C2b C1b C6b C7b -177.3(11)
C1b C2b C3b C4b -2.0(19)
C2b C3b C4b C5b 3.8(19)
C3b C4b C5b O1b 173.0(12)
C3b C4b C5b C6b -1.3(18)
O1b C5b C6b C1b -177.3(10)
O1b C5b C6b C7b 4.3(17)
C4b C5b C6b C1b -2.4(17)
C4b C5b C6b C7b 179.2(12)
C1b C6b C7b C8b 12.0(17)
C1b C6b C7b C20b -159.9(11)
C5b C6b C7b C8b -169.7(11)
C5b C6b C7b C20b 18.4(17)
C6b C7b C8b C9b 169.5(11)
C6b C7b C8b C13b -12.1(16)
C20b C7b C8b C9b -18.8(17)
C20b C7b C8b C13b 159.6(11)
C6b C7b C20b C21b -96.0(16)
C6b C7b C20b C25b 82.5(15)
C8b C7b C20b C21b 92.3(15)
C8b C7b C20b C25b -89.3(16)
C7b C8b C9b O2b -3.2(17)
C7b C8b C9b C10b -179.3(11)
C13b C8b C9b O2b 178.4(10)
C13b C8b C9b C10b 2.3(17)
C7b C8b C13b N1b -4.2(15)
C7b C8b C13b C12b 179.4(11)
C9b C8b C13b N1b 174.3(10)
C9b C8b C13b C12b -2.0(16)
O2b C9b C10b C11b -176.4(11)
C8b C9b C10b C11b -.5(17)
C9b C10b C11b C12b -1.7(17)
C10b C11b C12b C13b 1.9(18)
C11b C12b C13b N1b -176.2(11)
C11b C12b C13b C8b .1(18)
N1b C14b C16b C17b 59.4(14)
N1b C14b C16b C18b 175.7(12)
N1b C14b C16b C19b -64.9(14)
C15b C14b C16b C17b -164.4(11)
C15b C14b C16b C18b -48.0(16)
C15b C14b C16b C19b 71.3(13)
C7b C20b C21b O3b 0(2)
C7b C20b C21b C22b 175.5(14)
C25b C20b C21b O3b -179.2(13)
C25b C20b C21b C22b -3(3)
C7b C20b C25b O4b 4(2)
C7b C20b C25b C24b -174.7(14)
C21b C20b C25b O4b -177.6(13)
C21b C20b C25b C24b 4(3)
O3b C21b C22b C23b 176.7(15)
C20b C21b C22b C23b 0(3)
C21b C22b C23b C24b 0(3)
C22b C23b C24b C25b 0(3)
C23b C24b C25b O4b 178.8(15)
C23b C24b C25b C20b -3(3)
